data_7231211
loop_
_publ_author_name
'Zimmer, Ge\'orgia C.'
'Pagliari, Anderson B.'
'Bender, Caroline R.'
'Salbego, Paulo R. S.'
'Orlando, Tain\'ara'
'H\"orner, Manfredo'
'Zanatta, Nilo'
'Bonacorso, Helio G.'
'Martins, Marcos A. P.'

_publ_section_title
;
 Insights on conformation in the solid state: a case study -- s-cis and/or
 s-trans crystallization of
 5(3)-aryl-3(5)-carboxyethyl-1-tert-butylpyrazoles
;
_journal_issue 35
_journal_name_full CrystEngComm
_journal_page_first 5154
_journal_paper_doi 10.1039/C8CE00984H
_journal_volume 20
_journal_year 2018
_chemical_formula_moiety 'C16 H19 Br N2 O2'
_chemical_formula_sum 'C16 H19 Br N2 O2'
_chemical_formula_weight 351.24
_chemical_melting_point ?
_chemical_name_common pyrazole-Br
_chemical_name_systematic
;
        'ethyl 1 tert-butyl-3-(4-bromophenyl)-1H-pyrazole-5-carboxylate'
;
_space_group_IT_number 15
_space_group_name_Hall '-C 2yc'
_space_group_name_H-M_alt 'C 1 2/c 1'
_symmetry_cell_setting monoclinic
_symmetry_space_group_name_Hall '-C 2yc'
_symmetry_space_group_name_H-M 'C 1 2/c 1'
_atom_sites_solution_hydrogens geom
_atom_sites_solution_primary direct
_atom_sites_solution_secondary difmap
_audit_conform_dict_location ftp://ftp.iucr.org/pub/cif_core.dic
_audit_conform_dict_name cif_core.dic
_audit_conform_dict_version 2.4
_audit_creation_date 2016-12-08T19:21:08-00:00
_audit_creation_method 'WinGX routine CIF_UPDATE'
_audit_update_record
;
2018-03-28 deposited with the CCDC.
2018-07-23 downloaded from the CCDC.
;
_cell_angle_alpha 90
_cell_angle_beta 91.957(10)
_cell_angle_gamma 90
_cell_formula_units_Z 8
_cell_length_a 26.040(3)
_cell_length_b 9.0972(11)
_cell_length_c 13.8867(19)
_cell_measurement_reflns_used 9970
_cell_measurement_temperature 293(2)
_cell_measurement_theta_max 70.059
_cell_measurement_theta_min 3.3945
_cell_volume 3287.7(7)
_computing_cell_refinement 'BRUKER SANT'
_computing_data_collection 'BRUKER APEX-II'
_computing_data_reduction 'BRUKER SOFTWARE'
_computing_molecular_graphics 'ORTEP-3 (Farrugia, 2000)'
_computing_publication_material 'SHELXL-97 (Sheldrick, 1997)'
_computing_structure_refinement 'SHELXL-2016 (Sheldrick, 2016)'
_computing_structure_solution 'SHELXL 2014/5 (Sheldrick, 2014)'
_diffrn_ambient_temperature 293(2)
_diffrn_detector_area_resol_mean none
_diffrn_measured_fraction_theta_full 0.972
_diffrn_measured_fraction_theta_max 0.972
_diffrn_measurement_device_type 'D8 QUEST'
_diffrn_measurement_method 'phi and omega scnas'
_diffrn_radiation_monochromator graphite
_diffrn_radiation_type CuK\a
_diffrn_radiation_wavelength 1.54178
_diffrn_reflns_av_R_equivalents 0.023
_diffrn_reflns_av_unetI/netI 0.0146
_diffrn_reflns_limit_h_max 31
_diffrn_reflns_limit_h_min -31
_diffrn_reflns_limit_k_max 11
_diffrn_reflns_limit_k_min -11
_diffrn_reflns_limit_l_max 16
_diffrn_reflns_limit_l_min -16
_diffrn_reflns_number 23652
_diffrn_reflns_theta_full 70.24
_diffrn_reflns_theta_max 70.24
_diffrn_reflns_theta_min 3.4
_diffrn_standards_decay_% none
_diffrn_standards_interval_count none
_diffrn_standards_interval_time none
_diffrn_standards_number none
_exptl_absorpt_coefficient_mu 3.456
_exptl_absorpt_correction_T_max 0.3458
_exptl_absorpt_correction_T_min 0.1814
_exptl_absorpt_correction_type multi-scan
_exptl_absorpt_process_details SADABS
_exptl_crystal_colour colourless
_exptl_crystal_density_diffrn 1.419
_exptl_crystal_density_meas ?
_exptl_crystal_density_method 'not measured'
_exptl_crystal_description block
_exptl_crystal_F_000 1440
_exptl_crystal_size_max 0.75
_exptl_crystal_size_mid 0.49
_exptl_crystal_size_min 0.39
_refine_diff_density_max 0.261
_refine_diff_density_min -0.493
_refine_diff_density_rms 0.038
_refine_ls_extinction_coef none
_refine_ls_extinction_method none
_refine_ls_goodness_of_fit_ref 1.035
_refine_ls_hydrogen_treatment constr
_refine_ls_matrix_type full
_refine_ls_number_parameters 190
_refine_ls_number_reflns 3043
_refine_ls_number_restraints 0
_refine_ls_restrained_S_all 1.035
_refine_ls_R_factor_all 0.0335
_refine_ls_R_factor_gt 0.0319
_refine_ls_shift/su_max 0.001
_refine_ls_shift/su_mean 0
_refine_ls_structure_factor_coef Fsqd
_refine_ls_weighting_details 'calc w=1/[\s^2^(Fo^2^)+(0.0421P)^2^+2.8852P] where P=(Fo^2^+2Fc^2^)/3'
_refine_ls_weighting_scheme calc
_refine_ls_wR_factor_gt 0.0843
_refine_ls_wR_factor_ref 0.0855
_reflns_number_gt 2882
_reflns_number_total 3043
_reflns_threshold_expression >2\s(I)
_cod_data_source_file c8ce00984h2.cif
_cod_data_source_block mmq0215_0m-auto
_cod_depositor_comments
;
The following automatic conversions were performed:

'_chemical_melting_point' value 'none' was changed to '?' - the value
is undefined or not given.

'_symmetry_cell_setting' value 'Monoclinic' changed to 'monoclinic'
according to
/home/data/users/saulius/crontab/automatic-downloads/rss-feeds/RSC/lib/dictionaries/cif_core.dic
dictionary named 'cif_core.dic' version 2.4.2 from 2011-04-26.

'_exptl_absorpt_correction_type' value 'MULTI-SCAN' changed to
'multi-scan' according to
/home/data/users/saulius/crontab/automatic-downloads/rss-feeds/RSC/lib/dictionaries/cif_core.dic
dictionary named 'cif_core.dic' version 2.4.2 from 2011-04-26.

'_exptl_crystal_density_meas' value 'none' was changed to '?' - the
value is perceived as not measured.

Automatic conversion script
Id: cif_fix_values 4973 2017-02-22 13:04:09Z antanas 

 Adding full bibliography for 7231210--7231217.cif.
;
_cod_original_sg_symbol_Hall -C2yc
_cod_original_sg_symbol_H-M C2/c
_cod_database_code 7231211

loop_
_symmetry_equiv_pos_as_xyz
'x, y, z'
'-x, y, -z+1/2'
'x+1/2, y+1/2, z'
'-x+1/2, y+1/2, -z+1/2'
'-x, -y, -z'
'x, -y, z-1/2'
'-x+1/2, -y+1/2, -z'
'x+1/2, -y+1/2, z-1/2'

loop_
_atom_site_label
_atom_site_type_symbol
_atom_site_fract_x
_atom_site_fract_y
_atom_site_fract_z
_atom_site_U_iso_or_equiv
_atom_site_adp_type
_atom_site_occupancy
_atom_site_symmetry_multiplicity
_atom_site_calc_flag
_atom_site_refinement_flags
Br1 Br 0.312157(9) 0.62970(3) 0.613576(19) 0.07272(13) Uani 1 1 d .
O52 O 0.67868(5) 0.46614(16) 0.63690(11) 0.0594(4) Uani 1 1 d .
O2 O 0.69777(6) 0.2306(2) 0.65899(17) 0.0905(6) Uani 1 1 d .
N1 N 0.58313(6) 0.17901(17) 0.62968(12) 0.0473(4) Uani 1 1 d .
N2 N 0.53255(6) 0.20635(17) 0.62366(12) 0.0484(4) Uani 1 1 d .
C54 C 0.73806(11) 0.6581(4) 0.6203(2) 0.0918(9) Uani 1 1 d .
H54A H 0.7737 0.6853 0.6242 0.138 Uiso 1 1 calc R
H54B H 0.7194 0.7157 0.6653 0.138 Uiso 1 1 calc R
H54C H 0.7245 0.6758 0.5562 0.138 Uiso 1 1 calc R
C53 C 0.73287(8) 0.5011(3) 0.6437(2) 0.0696(6) Uani 1 1 d .
H53A H 0.7516 0.4416 0.5987 0.083 Uiso 1 1 calc R
H53B H 0.7465 0.4817 0.7083 0.083 Uiso 1 1 calc R
C51 C 0.66656(7) 0.3250(2) 0.64511(15) 0.0519(4) Uani 1 1 d .
C5 C 0.61029(7) 0.3079(2) 0.63501(13) 0.0434(4) Uani 1 1 d .
C4 C 0.57510(7) 0.4202(2) 0.63203(13) 0.0426(4) Uani 1 1 d .
H4 H 0.5818 0.5206 0.6341 0.051 Uiso 1 1 calc R
C3 C 0.52716(7) 0.35246(18) 0.62522(12) 0.0403(4) Uani 1 1 d .
C31 C 0.47573(6) 0.41913(19) 0.62078(12) 0.0397(4) Uani 1 1 d .
C32 C 0.46943(7) 0.5696(2) 0.62518(15) 0.0508(4) Uani 1 1 d .
H32 H 0.4983 0.6296 0.6299 0.061 Uiso 1 1 calc R
C33 C 0.42108(8) 0.6332(2) 0.62274(17) 0.0563(5) Uani 1 1 d .
H33 H 0.4174 0.7347 0.626 0.068 Uiso 1 1 calc R
C34 C 0.37867(7) 0.5441(2) 0.61544(13) 0.0502(4) Uani 1 1 d .
C11 C 0.60043(9) 0.0214(2) 0.63024(19) 0.0633(6) Uani 1 1 d .
C13 C 0.62631(12) -0.0116(3) 0.7280(2) 0.0894(9) Uani 1 1 d .
H13A H 0.6562 0.0494 0.737 0.134 Uiso 1 1 calc R
H13B H 0.6363 -0.1131 0.7306 0.134 Uiso 1 1 calc R
H13C H 0.6027 0.0081 0.7781 0.134 Uiso 1 1 calc R
C12 C 0.63564(11) -0.0042(3) 0.5470(2) 0.0870(8) Uani 1 1 d .
H12A H 0.6656 0.0565 0.5551 0.131 Uiso 1 1 calc R
H12B H 0.6178 0.0204 0.4875 0.131 Uiso 1 1 calc R
H12C H 0.6457 -0.1057 0.5458 0.131 Uiso 1 1 calc R
C14 C 0.55341(12) -0.0754(3) 0.6163(3) 0.1050(12) Uani 1 1 d .
H14A H 0.5308 -0.0604 0.6686 0.157 Uiso 1 1 calc R
H14B H 0.5638 -0.1766 0.6147 0.157 Uiso 1 1 calc R
H14C H 0.5358 -0.0505 0.5566 0.157 Uiso 1 1 calc R
C36 C 0.43197(7) 0.3325(2) 0.61311(16) 0.0540(5) Uani 1 1 d .
H36 H 0.4353 0.2309 0.6097 0.065 Uiso 1 1 calc R
C35 C 0.38354(8) 0.3945(2) 0.61037(17) 0.0596(5) Uani 1 1 d .
H35 H 0.3545 0.3352 0.6051 0.072 Uiso 1 1 calc R

loop_
_atom_site_aniso_label
_atom_site_aniso_U_11
_atom_site_aniso_U_22
_atom_site_aniso_U_33
_atom_site_aniso_U_23
_atom_site_aniso_U_13
_atom_site_aniso_U_12
Br1 0.04238(15) 0.0984(2) 0.0773(2) -0.00759(12) 0.00126(11) 0.02603(11)
O52 0.0320(7) 0.0603(8) 0.0855(10) -0.0004(7) -0.0014(6) -0.0031(6)
O2 0.0395(8) 0.0699(11) 0.1611(18) 0.0187(11) -0.0121(9) 0.0118(7)
N1 0.0355(7) 0.0412(8) 0.0653(10) 0.0024(7) -0.0002(7) 0.0054(6)
N2 0.0361(8) 0.0438(8) 0.0654(10) 0.0001(7) 0.0015(7) 0.0011(6)
C54 0.0631(16) 0.105(2) 0.106(2) 0.0277(17) -0.0067(15) -0.0307(15)
C53 0.0322(10) 0.0820(16) 0.0942(17) 0.0021(13) -0.0026(10) -0.0096(10)
C51 0.0346(9) 0.0570(11) 0.0640(12) 0.0035(9) -0.0019(8) 0.0036(8)
C5 0.0344(9) 0.0454(9) 0.0502(10) 0.0019(7) -0.0008(7) 0.0018(7)
C4 0.0343(9) 0.0421(9) 0.0513(10) 0.0003(7) 0.0006(7) -0.0008(7)
C3 0.0346(9) 0.0414(9) 0.0450(9) -0.0003(7) 0.0017(7) 0.0015(6)
C31 0.0325(8) 0.0447(9) 0.0418(8) -0.0017(7) 0.0020(6) 0.0014(7)
C32 0.0377(9) 0.0447(10) 0.0699(12) -0.0012(8) 0.0003(8) -0.0008(7)
C33 0.0489(11) 0.0476(11) 0.0724(13) -0.0030(9) 0.0022(9) 0.0100(8)
C34 0.0368(9) 0.0657(12) 0.0482(10) -0.0046(8) 0.0022(7) 0.0116(8)
C11 0.0527(12) 0.0407(10) 0.0966(16) 0.0039(10) 0.0013(11) 0.0097(9)
C13 0.095(2) 0.0658(15) 0.107(2) 0.0304(14) -0.0041(16) 0.0180(14)
C12 0.089(2) 0.0648(15) 0.108(2) -0.0135(14) 0.0123(16) 0.0258(14)
C14 0.0718(18) 0.0422(12) 0.200(4) -0.0035(17) -0.005(2) 0.0007(12)
C36 0.0386(10) 0.0459(10) 0.0775(13) -0.0080(9) 0.0028(9) -0.0018(8)
C35 0.0342(10) 0.0658(13) 0.0788(14) -0.0094(10) 0.0022(9) -0.0046(9)

loop_
_atom_type_symbol
_atom_type_description
_atom_type_scat_dispersion_real
_atom_type_scat_dispersion_imag
_atom_type_scat_source
C C 0.0181 0.0091 'International Tables Vol C Tables 4.2.6.8 and 6.1.1.4'
H H 0 0 'International Tables Vol C Tables 4.2.6.8 and 6.1.1.4'
N N 0.0311 0.018 'International Tables Vol C Tables 4.2.6.8 and 6.1.1.4'
O O 0.0492 0.0322 'International Tables Vol C Tables 4.2.6.8 and 6.1.1.4'
Br Br -0.6763 1.2805 'International Tables Vol C Tables 4.2.6.8 and 6.1.1.4'

loop_
_geom_angle_atom_site_label_1
_geom_angle_atom_site_label_2
_geom_angle_atom_site_label_3
_geom_angle
C51 O52 C53 116.16(16)
N2 N1 C5 110.44(14)
N2 N1 C11 118.11(15)
C5 N1 C11 131.45(15)
C3 N2 N1 106.68(15)
C53 C54 H54A 109.5
C53 C54 H54B 109.5
H54A C54 H54B 109.5
C53 C54 H54C 109.5
H54A C54 H54C 109.5
H54B C54 H54C 109.5
O52 C53 C54 107.2(2)
O52 C53 H53A 110.3
C54 C53 H53A 110.3
O52 C53 H53B 110.3
C54 C53 H53B 110.3
H53A C53 H53B 108.5
O2 C51 O52 123.19(19)
O2 C51 C5 127.4(2)
O52 C51 C5 109.41(16)
N1 C5 C4 107.01(15)
N1 C5 C51 127.23(16)
C4 C5 C51 125.73(17)
C5 C4 C3 105.57(16)
C5 C4 H4 127.2
C3 C4 H4 127.2
N2 C3 C4 110.30(15)
N2 C3 C31 120.38(16)
C4 C3 C31 129.32(16)
C32 C31 C36 117.94(17)
C32 C31 C3 121.13(16)
C36 C31 C3 120.93(16)
C31 C32 C33 121.50(18)
C31 C32 H32 119.3
C33 C32 H32 119.3
C34 C33 C32 118.97(18)
C34 C33 H33 120.5
C32 C33 H33 120.5
C35 C34 C33 121.06(18)
C35 C34 Br1 119.55(15)
C33 C34 Br1 119.39(16)
N1 C11 C14 108.23(18)
N1 C11 C12 109.34(19)
C14 C11 C12 108.7(3)
N1 C11 C13 108.4(2)
C14 C11 C13 109.3(2)
C12 C11 C13 112.8(2)
C11 C13 H13A 109.5
C11 C13 H13B 109.5
H13A C13 H13B 109.5
C11 C13 H13C 109.5
H13A C13 H13C 109.5
H13B C13 H13C 109.5
C11 C12 H12A 109.5
C11 C12 H12B 109.5
H12A C12 H12B 109.5
C11 C12 H12C 109.5
H12A C12 H12C 109.5
H12B C12 H12C 109.5
C11 C14 H14A 109.5
C11 C14 H14B 109.5
H14A C14 H14B 109.5
C11 C14 H14C 109.5
H14A C14 H14C 109.5
H14B C14 H14C 109.5
C35 C36 C31 121.15(19)
C35 C36 H36 119.4
C31 C36 H36 119.4
C34 C35 C36 119.39(19)
C34 C35 H35 120.3
C36 C35 H35 120.3

loop_
_geom_bond_atom_site_label_1
_geom_bond_atom_site_label_2
_geom_bond_distance
Br1 C34 1.8986(18)
O52 C51 1.328(3)
O52 C53 1.446(2)
O2 C51 1.194(3)
N1 N2 1.340(2)
N1 C5 1.370(2)
N1 C11 1.503(2)
N2 C3 1.337(2)
C54 C53 1.473(4)
C54 H54A 0.96
C54 H54B 0.96
C54 H54C 0.96
C53 H53A 0.97
C53 H53B 0.97
C51 C5 1.476(2)
C5 C4 1.373(3)
C4 C3 1.393(2)
C4 H4 0.93
C3 C31 1.470(2)
C31 C32 1.380(3)
C31 C36 1.387(3)
C32 C33 1.385(3)
C32 H32 0.93
C33 C34 1.371(3)
C33 H33 0.93
C34 C35 1.369(3)
C11 C14 1.515(4)
C11 C12 1.517(4)
C11 C13 1.525(4)
C13 H13A 0.96
C13 H13B 0.96
C13 H13C 0.96
C12 H12A 0.96
C12 H12B 0.96
C12 H12C 0.96
C14 H14A 0.96
C14 H14B 0.96
C14 H14C 0.96
C36 C35 1.381(3)
C36 H36 0.93
C35 H35 0.93

loop_
_geom_hbond_atom_site_label_D
_geom_hbond_atom_site_label_H
_geom_hbond_atom_site_label_A
_geom_hbond_distance_DH
_geom_hbond_distance_HA
_geom_hbond_distance_DA
_geom_hbond_angle_DHA
C13 H13A O2 0.96 2.27 3.059(4) 139.1
C13 H13A O2 0.96 2.27 3.059(4) 139.1

loop_
_geom_torsion_atom_site_label_1
_geom_torsion_atom_site_label_2
_geom_torsion_atom_site_label_3
_geom_torsion_atom_site_label_4
_geom_torsion
C5 N1 N2 C3 -0.1(2)
C11 N1 N2 C3 179.53(17)
C51 O52 C53 C54 172.8(2)
C53 O52 C51 O2 1.3(3)
C53 O52 C51 C5 -179.07(18)
N2 N1 C5 C4 -0.1(2)
C11 N1 C5 C4 -179.6(2)
N2 N1 C5 C51 178.17(18)
C11 N1 C5 C51 -1.4(3)
O2 C51 C5 N1 -7.3(4)
O52 C51 C5 N1 173.07(18)
O2 C51 C5 C4 170.7(2)
O52 C51 C5 C4 -9.0(3)
N1 C5 C4 C3 0.2(2)
C51 C5 C4 C3 -178.09(18)
N1 N2 C3 C4 0.2(2)
N1 N2 C3 C31 -179.32(15)
C5 C4 C3 N2 -0.3(2)
C5 C4 C3 C31 179.21(17)
N2 C3 C31 C32 178.07(18)
C4 C3 C31 C32 -1.4(3)
N2 C3 C31 C36 -1.2(3)
C4 C3 C31 C36 179.36(19)
C36 C31 C32 C33 0.4(3)
C3 C31 C32 C33 -178.85(19)
C31 C32 C33 C34 -0.2(3)
C32 C33 C34 C35 -0.1(3)
C32 C33 C34 Br1 179.26(16)
N2 N1 C11 C14 3.9(3)
C5 N1 C11 C14 -176.6(2)
N2 N1 C11 C12 122.1(2)
C5 N1 C11 C12 -58.3(3)
N2 N1 C11 C13 -114.5(2)
C5 N1 C11 C13 65.0(3)
C32 C31 C36 C35 -0.3(3)
C3 C31 C36 C35 179.02(19)
C33 C34 C35 C36 0.3(3)
Br1 C34 C35 C36 -179.10(17)
C31 C36 C35 C34 -0.1(3)
